data_2211574
loop_
_publ_author_name
'Sonar, Vijayakumar N.'
'M. Venkataraj'
'Parkin, Sean'
'Crooks, Peter A.'

_publ_section_title
;
 (<i>Z</i>)-2-(Thiophen-2-ylmethylene)-1-azabicyclo[2.2.2]octan-3-one
;
_journal_coeditor_code OM2072
_journal_issue 12
_journal_name_full 'Acta Crystallographica Section E'
_journal_page_first o5869
_journal_page_last o5870
_journal_paper_doi 10.1107/S1600536806049403
_journal_volume 62
_journal_year 2006
_chemical_formula_iupac 'C12 H13 N O S'
_chemical_formula_moiety 'C12 H13 N O S'
_chemical_formula_sum 'C12 H13 N O S'
_chemical_formula_weight 219.29
_chemical_name_systematic
;
(Z)-2-(Thiophen-2-ylmethylene)-1-azabicyclo[2.2.2]octan-3-one
;
_space_group_IT_number 14
_symmetry_cell_setting monoclinic
_symmetry_space_group_name_Hall '-P 2yn'
_symmetry_space_group_name_H-M 'P 1 21/n 1'
_atom_sites_solution_hydrogens geom
_atom_sites_solution_primary direct
_atom_sites_solution_secondary difmap
_audit_creation_method SHELXL-97
_cell_angle_alpha 90.00
_cell_angle_beta 94.6400(10)
_cell_angle_gamma 90.00
_cell_formula_units_Z 4
_cell_length_a 11.0171(2)
_cell_length_b 5.92530(10)
_cell_length_c 16.1888(2)
_cell_measurement_reflns_used 5645
_cell_measurement_temperature 90.0(2)
_cell_measurement_theta_max 67.96
_cell_measurement_theta_min 2.74
_cell_volume 1053.34(3)
_computing_cell_refinement 'SAINT (Bruker--Nonius, 2004)'
_computing_data_collection 'APEX2 (Bruker--Nonius, 2004)'
_computing_data_reduction SAINT
_computing_molecular_graphics 'XP in SHELXTL (Sheldrick, 1995)'
_computing_publication_material
;
SHELXL97 and local procedures
;
_computing_structure_refinement 'SHELXL97 (Sheldrick, 1997)'
_computing_structure_solution 'SHELXS97 (Sheldrick, 1997)'
_diffrn_ambient_temperature 90.0(2)
_diffrn_detector_area_resol_mean 18
_diffrn_measured_fraction_theta_full .977
_diffrn_measured_fraction_theta_max .977
_diffrn_measurement_device_type 'Bruker--Nonius X8 Proteum'
_diffrn_measurement_method '\w scans at fixed \c = 55\%'
_diffrn_radiation_monochromator 'graded multilayer optics'
_diffrn_radiation_source 'fine-focus rotating anode'
_diffrn_radiation_type CuK\a
_diffrn_radiation_wavelength 1.54178
_diffrn_reflns_av_R_equivalents 0.0312
_diffrn_reflns_av_sigmaI/netI 0.0207
_diffrn_reflns_limit_h_max 13
_diffrn_reflns_limit_h_min -13
_diffrn_reflns_limit_k_max 7
_diffrn_reflns_limit_k_min -7
_diffrn_reflns_limit_l_max 18
_diffrn_reflns_limit_l_min -19
_diffrn_reflns_number 11773
_diffrn_reflns_theta_full 67.96
_diffrn_reflns_theta_max 67.96
_diffrn_reflns_theta_min 4.68
_diffrn_standards_number 0
_exptl_absorpt_coefficient_mu 2.481
_exptl_absorpt_correction_T_max 0.836
_exptl_absorpt_correction_T_min 0.657
_exptl_absorpt_correction_type multi-scan
_exptl_absorpt_process_details '(SADABS in APEX2; Bruker--Nonius, 2004)'
_exptl_crystal_colour yellow
_exptl_crystal_density_diffrn 1.383
_exptl_crystal_density_method 'not measured'
_exptl_crystal_description block
_exptl_crystal_F_000 464
_exptl_crystal_size_max 0.15
_exptl_crystal_size_mid 0.08
_exptl_crystal_size_min 0.08
_refine_diff_density_max .289
_refine_diff_density_min -.361
_refine_ls_extinction_coef 0.0209(12)
_refine_ls_extinction_expression Fc^*^=kFc[1+0.001xFc^2^\l^3^/sin(2\q)]^-1/4^
_refine_ls_extinction_method SHELXL97
_refine_ls_goodness_of_fit_ref 1.093
_refine_ls_hydrogen_treatment constr
_refine_ls_matrix_type full
_refine_ls_number_parameters 137
_refine_ls_number_reflns 1880
_refine_ls_number_restraints 0
_refine_ls_restrained_S_all 1.093
_refine_ls_R_factor_all 0.0370
_refine_ls_R_factor_gt 0.0365
_refine_ls_shift/su_max 0.000
_refine_ls_shift/su_mean 0.000
_refine_ls_structure_factor_coef Fsqd
_refine_ls_weighting_details 'calc w=1/[\s^2^(Fo^2^)+(0.0559P)^2^+0.4238P] where P=(Fo^2^+2Fc^2^)/3'
_refine_ls_weighting_scheme calc
_refine_ls_wR_factor_gt 0.0891
_refine_ls_wR_factor_ref 0.0907
_reflns_number_gt 1845
_reflns_number_total 1880
_reflns_threshold_expression I>2\s(I)
_cod_data_source_file om2072.cif
_cod_data_source_block I
_cod_original_sg_symbol_H-M 'P 21/n'
_cod_database_code 2211574
_cod_database_fobs_code 2211574

loop_
_symmetry_equiv_pos_as_xyz
'x, y, z'
'-x+1/2, y+1/2, -z+1/2'
'-x, -y, -z'
'x-1/2, -y-1/2, z-1/2'

loop_
_atom_site_type_symbol
_atom_site_label
_atom_site_fract_x
_atom_site_fract_y
_atom_site_fract_z
_atom_site_U_iso_or_equiv
_atom_site_adp_type
_atom_site_calc_flag
_atom_site_refinement_flags
_atom_site_occupancy
S S1 -0.00010(3) 0.00858(5) 0.24150(2) 0.01743(17) Uani d . 1
N N1 -0.18759(10) -0.04388(19) 0.35875(7) 0.0162(3) Uani d . 1
O O1 -0.14829(9) 0.29255(17) 0.54515(6) 0.0223(3) Uani d . 1
C C1 0.03102(11) 0.2167(2) 0.31553(8) 0.0156(3) Uani d . 1
C C2 0.10350(12) 0.1220(2) 0.17941(8) 0.0199(3) Uani d . 1
H H2 0.1202 0.0605 0.1273 0.024 Uiso calc R 1
C C3 0.15901(12) 0.3098(2) 0.21300(8) 0.0200(3) Uani d . 1
H H3 0.2186 0.3943 0.1871 0.024 Uiso calc R 1
C C4 0.11756(11) 0.3643(2) 0.29114(8) 0.0181(3) Uani d . 1
H H4 0.1466 0.4900 0.3234 0.022 Uiso calc R 1
C C5 -0.02847(11) 0.2360(2) 0.39141(8) 0.0163(3) Uani d . 1
H H5 0.0051 0.3426 0.4307 0.020 Uiso calc R 1
C C6 -0.12575(11) 0.1206(2) 0.41263(8) 0.0158(3) Uani d . 1
C C7 -0.20399(13) -0.2527(2) 0.40660(8) 0.0207(3) Uani d . 1
H H7A -0.1233 -0.3100 0.4285 0.025 Uiso calc R 1
H H7B -0.2427 -0.3694 0.3694 0.025 Uiso calc R 1
C C8 -0.28423(13) -0.2113(2) 0.47981(9) 0.0220(3) Uani d . 1
H H8A -0.3624 -0.2933 0.4701 0.026 Uiso calc R 1
H H8B -0.2419 -0.2670 0.5321 0.026 Uiso calc R 1
C C9 -0.30797(12) 0.0440(2) 0.48599(8) 0.0184(3) Uani d . 1
H H9 -0.3529 0.0802 0.5356 0.022 Uiso calc R 1
C C10 -0.18689(12) 0.1668(2) 0.48923(8) 0.0166(3) Uani d . 1
C C11 -0.38021(12) 0.1211(2) 0.40535(8) 0.0197(3) Uani d . 1
H H11A -0.3903 0.2871 0.4056 0.024 Uiso calc R 1
H H11B -0.4621 0.0511 0.4010 0.024 Uiso calc R 1
C C12 -0.30920(12) 0.0486(2) 0.33058(8) 0.0181(3) Uani d . 1
H H12A -0.3566 -0.0672 0.2978 0.022 Uiso calc R 1
H H12B -0.2991 0.1806 0.2943 0.022 Uiso calc R 1

loop_
_atom_site_aniso_label
_atom_site_aniso_U_11
_atom_site_aniso_U_22
_atom_site_aniso_U_33
_atom_site_aniso_U_12
_atom_site_aniso_U_13
_atom_site_aniso_U_23
S1 0.0185(2) 0.0168(2) 0.0171(2) -0.00049(11) 0.00228(15) -0.00383(11)
N1 0.0172(6) 0.0146(5) 0.0166(6) -0.0009(4) 0.0006(4) -0.0021(4)
O1 0.0259(5) 0.0232(5) 0.0181(5) -0.0044(4) 0.0038(4) -0.0057(4)
C1 0.0145(6) 0.0159(6) 0.0163(6) 0.0018(5) -0.0002(5) -0.0012(5)
C2 0.0195(7) 0.0249(7) 0.0155(6) 0.0033(5) 0.0030(5) -0.0014(6)
C3 0.0175(6) 0.0248(7) 0.0181(7) -0.0004(5) 0.0035(5) 0.0019(5)
C4 0.0169(6) 0.0189(7) 0.0185(6) 0.0000(5) 0.0009(5) -0.0012(5)
C5 0.0170(6) 0.0158(6) 0.0158(6) 0.0018(5) -0.0005(5) -0.0014(5)
C6 0.0174(6) 0.0146(6) 0.0151(6) 0.0008(5) 0.0003(5) -0.0010(5)
C7 0.0253(7) 0.0137(7) 0.0230(7) -0.0005(5) 0.0009(5) -0.0002(5)
C8 0.0267(7) 0.0186(7) 0.0206(7) -0.0048(6) 0.0018(5) 0.0039(5)
C9 0.0199(7) 0.0202(7) 0.0157(7) -0.0029(5) 0.0042(5) -0.0002(5)
C10 0.0192(6) 0.0144(6) 0.0164(6) 0.0010(5) 0.0022(5) 0.0017(5)
C11 0.0170(6) 0.0216(7) 0.0206(7) -0.0002(5) 0.0024(5) 0.0012(5)
C12 0.0178(7) 0.0198(6) 0.0164(7) -0.0005(5) -0.0001(5) 0.0006(5)

loop_
_atom_type_symbol
_atom_type_description
_atom_type_scat_dispersion_real
_atom_type_scat_dispersion_imag
_atom_type_scat_source
C C .0181 .0091 'International Tables Vol C Tables 4.2.6.8 and 6.1.1.4'
H H .0000 .0000 'International Tables Vol C Tables 4.2.6.8 and 6.1.1.4'
N N .0311 .0180 'International Tables Vol C Tables 4.2.6.8 and 6.1.1.4'
O O .0492 .0322 'International Tables Vol C Tables 4.2.6.8 and 6.1.1.4'
S S .3331 .5567 'International Tables Vol C Tables 4.2.6.8 and 6.1.1.4'

loop_
_geom_angle_atom_site_label_1
_geom_angle_atom_site_label_2
_geom_angle_atom_site_label_3
_geom_angle
_geom_angle_publ_flag
C2 S1 C1 91.29(6) y
C6 N1 C7 108.69(10) y
C6 N1 C12 107.86(10) ?
C7 N1 C12 108.93(10) ?
C4 C1 C5 124.55(12) y
C4 C1 S1 110.90(10) ?
C5 C1 S1 124.52(10) ?
C3 C2 S1 112.60(10) ?
C3 C2 H2 123.7 ?
S1 C2 H2 123.7 ?
C2 C3 C4 112.09(12) ?
C2 C3 H3 124.0 ?
C4 C3 H3 124.0 ?
C1 C4 C3 113.11(12) ?
C1 C4 H4 123.4 ?
C3 C4 H4 123.4 ?
C6 C5 C1 127.29(12) y
C6 C5 H5 116.4 ?
C1 C5 H5 116.4 ?
C5 C6 N1 122.60(12) y
C5 C6 C10 123.15(12) y
N1 C6 C10 113.97(11) y
N1 C7 C8 111.62(11) ?
N1 C7 H7A 109.3 ?
C8 C7 H7A 109.3 ?
N1 C7 H7B 109.3 ?
C8 C7 H7B 109.3 ?
H7A C7 H7B 108.0 ?
C9 C8 C7 108.35(11) ?
C9 C8 H8A 110.0 ?
C7 C8 H8A 110.0 ?
C9 C8 H8B 110.0 ?
C7 C8 H8B 110.0 ?
H8A C8 H8B 108.4 ?
C10 C9 C8 108.67(11) ?
C10 C9 C11 106.22(11) ?
C8 C9 C11 108.35(11) ?
C10 C9 H9 111.1 ?
C8 C9 H9 111.1 ?
C11 C9 H9 111.1 ?
O1 C10 C6 125.27(12) ?
O1 C10 C9 124.79(12) ?
C6 C10 C9 109.87(11) y
C9 C11 C12 108.65(11) ?
C9 C11 H11A 110.0 ?
C12 C11 H11A 110.0 ?
C9 C11 H11B 110.0 ?
C12 C11 H11B 110.0 ?
H11A C11 H11B 108.3 ?
N1 C12 C11 111.19(11) ?
N1 C12 H12A 109.4 ?
C11 C12 H12A 109.4 ?
N1 C12 H12B 109.4 ?
C11 C12 H12B 109.4 ?
H12A C12 H12B 108.0 ?

loop_
_geom_bond_atom_site_label_1
_geom_bond_atom_site_label_2
_geom_bond_distance
_geom_bond_publ_flag
S1 C2 1.7178(13) y
S1 C1 1.7342(13) y
N1 C6 1.4417(16) y
N1 C7 1.4788(17) ?
N1 C12 1.4847(17) ?
O1 C10 1.2219(16) y
C1 C4 1.3751(19) ?
C1 C5 1.4429(18) y
C2 C3 1.361(2) ?
C2 H2 0.9500 ?
C3 C4 1.4166(18) ?
C3 H3 0.9500 ?
C4 H4 0.9500 ?
C5 C6 1.3394(19) y
C5 H5 0.9500 ?
C6 C10 1.4838(17) y
C7 C8 1.5542(19) ?
C7 H7A 0.9900 ?
C7 H7B 0.9900 ?
C8 C9 1.5396(19) ?
C8 H8A 0.9900 ?
C8 H8B 0.9900 ?
C9 C10 1.5169(18) y
C9 C11 1.5422(18) ?
C9 H9 1.0000 ?
C11 C12 1.5539(18) ?
C11 H11A 0.9900 ?
C11 H11B 0.9900 ?
C12 H12A 0.9900 ?
C12 H12B 0.9900 ?

loop_
_geom_torsion_atom_site_label_1
_geom_torsion_atom_site_label_2
_geom_torsion_atom_site_label_3
_geom_torsion_atom_site_label_4
_geom_torsion
_geom_torsion_publ_flag
C2 S1 C1 C4 0.19(10) ?
C2 S1 C1 C5 178.54(11) ?
C1 S1 C2 C3 -0.22(11) ?
S1 C2 C3 C4 0.19(15) ?
C5 C1 C4 C3 -178.46(12) ?
S1 C1 C4 C3 -0.12(15) ?
C2 C3 C4 C1 -0.05(17) ?
C4 C1 C5 C6 168.73(13) y
S1 C1 C5 C6 -9.4(2) ?
C1 C5 C6 N1 -1.0(2) y
C1 C5 C6 C10 -174.52(12) ?
C7 N1 C6 C5 130.97(13) ?
C12 N1 C6 C5 -111.08(14) ?
C7 N1 C6 C10 -55.00(14) ?
C12 N1 C6 C10 62.96(13) ?
C6 N1 C7 C8 61.81(14) ?
C12 N1 C7 C8 -55.47(14) ?
N1 C7 C8 C9 -7.20(15) ?
C7 C8 C9 C10 -52.17(14) ?
C7 C8 C9 C11 62.83(14) ?
C5 C6 C10 O1 -9.2(2) y
N1 C6 C10 O1 176.83(12) y
C5 C6 C10 C9 167.94(12) ?
N1 C6 C10 C9 -6.06(15) ?
C8 C9 C10 O1 -122.13(14) ?
C11 C9 C10 O1 121.49(14) ?
C8 C9 C10 C6 60.74(13) ?
C11 C9 C10 C6 -55.63(13) ?
C10 C9 C11 C12 62.04(13) ?
C8 C9 C11 C12 -54.55(14) ?
C6 N1 C12 C11 -53.67(14) ?
C7 N1 C12 C11 64.14(14) ?
C9 C11 C12 N1 -7.49(15) ?

loop_
_cod_related_entry_id
_cod_related_entry_database
_cod_related_entry_code
1 ChemSpider 639368
